data_1573883
loop_
_publ_author_name
'Luff, Martin S.'
'Filipovic, Tin M.'
'Corsei, Celine S.'
'Oppel, Kai'
'Krummenacher, Ivo'
'Bertermann, R&#xfc;diger'
'Finze, Maik'
'Braunschweig, Holger'
'Radius, Udo'

_publ_section_title
;
 Azolium-2-dithiocarboxylates as redox active ligands in nickel chemistry.
;
_journal_issue 12
_journal_name_full 'Chemical science'
_journal_page_first 5142
_journal_page_last 5154
_journal_paper_doi 10.1039/d4sc08449g
_journal_volume 16
_journal_year 2025
_chemical_formula_moiety 'C14 H18 N2 S2'
_chemical_formula_sum 'C14 H18 N2 S2'
_chemical_formula_weight 278.42
_space_group_crystal_system monoclinic
_space_group_IT_number 14
_space_group_name_Hall '-P 2yn'
_space_group_name_H-M_alt 'P 1 21/n 1'
_atom_sites_solution_hydrogens geom
_atom_sites_solution_primary dual
_atom_sites_solution_secondary difmap
_audit_creation_method SHELXL-2018/3
_audit_update_record
;
2024-12-12 deposited with the CCDC.	2025-02-10 downloaded from the CCDC.
;
_cell_angle_alpha 90
_cell_angle_beta 107.1900(10)
_cell_angle_gamma 90
_cell_formula_units_Z 4
_cell_length_a 11.83520(10)
_cell_length_b 8.48740(10)
_cell_length_c 15.0477(2)
_cell_measurement_reflns_used 16265
_cell_measurement_temperature 293(2)
_cell_measurement_theta_max 76.4780
_cell_measurement_theta_min 5.6520
_cell_volume 1444.02(3)
_computing_cell_refinement 'CrysAlisPro 1.171.41.93a (Rigaku OD, 2020)'
_computing_data_reduction 'CrysAlisPro 1.171.41.93a (Rigaku OD, 2020)'
_computing_molecular_graphics 'ShelXLe (Huebschle et all, 2011)'
_computing_publication_material 'SHELXL-2014/6 (Sheldrick, 2014)'
_computing_structure_refinement 'SHELXL-2018/3 (Sheldrick, 2018)'
_computing_structure_solution 'SHELXT 2014/5 (Sheldrick, 2014)'
_diffrn_ambient_temperature 293(2)
_diffrn_detector_area_resol_mean 10.0000
_diffrn_measured_fraction_theta_full 0.996
_diffrn_measured_fraction_theta_max 0.982
_diffrn_measurement_device_type 'XtaLAB Synergy, Dualflex, HyPix'
_diffrn_measurement_method '\w scans'
_diffrn_radiation_type CuK\a
_diffrn_radiation_wavelength 1.54184
_diffrn_reflns_av_R_equivalents 0.0425
_diffrn_reflns_av_unetI/netI 0.0206
_diffrn_reflns_Laue_measured_fraction_full 0.996
_diffrn_reflns_Laue_measured_fraction_max 0.982
_diffrn_reflns_limit_h_max 14
_diffrn_reflns_limit_h_min -14
_diffrn_reflns_limit_k_max 10
_diffrn_reflns_limit_k_min -10
_diffrn_reflns_limit_l_max 18
_diffrn_reflns_limit_l_min -16
_diffrn_reflns_number 25991
_diffrn_reflns_point_group_measured_fraction_full 0.996
_diffrn_reflns_point_group_measured_fraction_max 0.982
_diffrn_reflns_theta_full 72.000
_diffrn_reflns_theta_max 76.722
_diffrn_reflns_theta_min 4.200
_diffrn_source 'micro-focus sealed X-ray tube'
_exptl_absorpt_coefficient_mu 3.201
_exptl_absorpt_correction_T_max 1.000
_exptl_absorpt_correction_T_min 0.588
_exptl_absorpt_correction_type gaussian
_exptl_absorpt_process_details
;
CrysAlisPro 1.171.41.92a (Rigaku Oxford Diffraction, 2020)
Numerical absorption correction based on gaussian integration over
a multifaceted crystal model
Empirical absorption correction using spherical harmonics,
implemented in SCALE3 ABSPACK scaling algorithm.
;
_exptl_crystal_colour red
_exptl_crystal_density_diffrn 1.281
_exptl_crystal_description block
_exptl_crystal_F_000 592
_exptl_crystal_size_max 0.260
_exptl_crystal_size_mid 0.130
_exptl_crystal_size_min 0.090
_refine_diff_density_max 0.402
_refine_diff_density_min -0.235
_refine_diff_density_rms 0.057
_refine_ls_extinction_method none
_refine_ls_goodness_of_fit_ref 1.139
_refine_ls_hydrogen_treatment constr
_refine_ls_matrix_type full
_refine_ls_number_parameters 167
_refine_ls_number_reflns 2991
_refine_ls_number_restraints 0
_refine_ls_restrained_S_all 1.139
_refine_ls_R_factor_all 0.0364
_refine_ls_R_factor_gt 0.0350
_refine_ls_shift/su_max 0.001
_refine_ls_shift/su_mean 0.000
_refine_ls_structure_factor_coef Fsqd
_refine_ls_weighting_details 'w=1/[\s^2^(Fo^2^)+(0.0353P)^2^+1.4552P] where P=(Fo^2^+2Fc^2^)/3'
_refine_ls_weighting_scheme calc
_refine_ls_wR_factor_gt 0.0943
_refine_ls_wR_factor_ref 0.0950
_reflns_Friedel_coverage 0.000
_reflns_number_gt 2823
_reflns_number_total 2991
_reflns_threshold_expression 'I > 2\s(I)'
_cod_data_source_file d4sc08449g2.cif
_cod_data_source_block Compound_1e
_cod_depositor_comments 'Adding full bibliography for 1573879--1573889.cif.'
_cod_original_sg_symbol_H-M 'P 21/n'
_cod_database_code 1573883
_shelx_shelxl_version_number 2018/3
_shelx_space_group_comment
;
The symmetry employed for this shelxl refinement is uniquely defined
by the following loop, which should always be used as a source of
symmetry information in preference to the above space-group names.
They are only intended as comments.
;
_shelx_estimated_absorpt_t_min 0.490
_shelx_estimated_absorpt_t_max 0.762

loop_
_space_group_symop_operation_xyz
'x, y, z'
'-x+1/2, y+1/2, -z+1/2'
'-x, -y, -z'
'x-1/2, -y-1/2, z-1/2'

loop_
_atom_site_label
_atom_site_type_symbol
_atom_site_fract_x
_atom_site_fract_y
_atom_site_fract_z
_atom_site_U_iso_or_equiv
_atom_site_adp_type
_atom_site_occupancy
_atom_site_site_symmetry_order
_atom_site_calc_flag
_atom_site_refinement_flags_posn
_atom_site_refinement_flags_adp
_atom_site_refinement_flags_occupancy
_atom_site_disorder_assembly
_atom_site_disorder_group
S001 S 0.53850(4) 0.34667(5) 0.85092(3) 0.02178(13) Uani 1 1 d . . . . .
S002 S 0.51738(4) 0.18197(5) 0.66683(3) 0.02063(13) Uani 1 1 d . . . . .
N003 N 0.48635(12) 0.58712(17) 0.65300(10) 0.0150(3) Uani 1 1 d . . . . .
N004 N 0.31711(12) 0.48051(17) 0.65327(10) 0.0151(3) Uani 1 1 d . . . . .
C005 C 0.43513(15) 0.4652(2) 0.68216(11) 0.0149(3) Uani 1 1 d . . . . .
C006 C 0.39709(15) 0.6856(2) 0.59946(12) 0.0157(3) Uani 1 1 d . . . . .
C007 C 0.23400(15) 0.3639(2) 0.67317(12) 0.0167(3) Uani 1 1 d . . . . .
H007 H 0.281892 0.283700 0.714341 0.020 Uiso 1 1 calc R U . . .
C008 C 0.28967(15) 0.6184(2) 0.59985(11) 0.0160(3) Uani 1 1 d . . . . .
C009 C 0.61682(14) 0.6093(2) 0.67654(12) 0.0172(3) Uani 1 1 d . . . . .
H009 H 0.653975 0.523490 0.718618 0.021 Uiso 1 1 calc R U . . .
C00A C 0.18196(16) 0.6866(2) 0.55194(12) 0.0194(4) Uani 1 1 d . . . . .
H00A H 0.110380 0.642381 0.552754 0.023 Uiso 1 1 calc R U . . .
C00B C 0.40126(16) 0.8229(2) 0.54994(12) 0.0183(4) Uani 1 1 d . . . . .
H00B H 0.472821 0.867410 0.549317 0.022 Uiso 1 1 calc R U . . .
C00C C 0.29401(17) 0.8903(2) 0.50156(13) 0.0214(4) Uani 1 1 d . . . . .
H00C H 0.293552 0.981776 0.467441 0.026 Uiso 1 1 calc R U . . .
C00D C 0.49917(14) 0.3283(2) 0.73529(12) 0.0163(3) Uani 1 1 d . . . . .
C00E C 0.18643(17) 0.8236(2) 0.50297(13) 0.0226(4) Uani 1 1 d . . . . .
H00E H 0.116116 0.872398 0.470204 0.027 Uiso 1 1 calc R U . . .
C00F C 0.15679(17) 0.4414(2) 0.72561(13) 0.0226(4) Uani 1 1 d . . . . .
H00D H 0.110530 0.523448 0.688022 0.034 Uiso 1 1 calc R U . . .
H00F H 0.206057 0.485588 0.782654 0.034 Uiso 1 1 calc R U . . .
H00G H 0.105078 0.364055 0.739236 0.034 Uiso 1 1 calc R U . . .
C00G C 0.65673(17) 0.5935(3) 0.58984(14) 0.0265(4) Uani 1 1 d . . . . .
H00H H 0.636975 0.490353 0.563659 0.040 Uiso 1 1 calc R U . . .
H00I H 0.740759 0.608526 0.605944 0.040 Uiso 1 1 calc R U . . .
H00J H 0.617680 0.671559 0.545130 0.040 Uiso 1 1 calc R U . . .
C00H C 0.65329(17) 0.7630(2) 0.72950(14) 0.0246(4) Uani 1 1 d . . . . .
H00K H 0.738005 0.770075 0.750647 0.037 Uiso 1 1 calc R U . . .
H00L H 0.622985 0.765628 0.782033 0.037 Uiso 1 1 calc R U . . .
H00M H 0.621845 0.850314 0.689187 0.037 Uiso 1 1 calc R U . . .
C00I C 0.16503(17) 0.2811(2) 0.58423(13) 0.0253(4) Uani 1 1 d . . . . .
H00N H 0.115311 0.355970 0.542789 0.038 Uiso 1 1 calc R U . . .
H00O H 0.117000 0.199682 0.598690 0.038 Uiso 1 1 calc R U . . .
H00P H 0.219170 0.235456 0.554963 0.038 Uiso 1 1 calc R U . . .

loop_
_atom_site_aniso_label
_atom_site_aniso_U_11
_atom_site_aniso_U_22
_atom_site_aniso_U_33
_atom_site_aniso_U_23
_atom_site_aniso_U_13
_atom_site_aniso_U_12
S001 0.0242(2) 0.0227(2) 0.0152(2) 0.00081(16) 0.00087(17) -0.00116(17)
S002 0.0225(2) 0.0161(2) 0.0234(2) -0.00214(16) 0.00702(17) 0.00218(16)
N003 0.0141(7) 0.0139(7) 0.0161(7) 0.0000(5) 0.0031(5) -0.0001(5)
N004 0.0145(7) 0.0145(7) 0.0154(7) 0.0008(5) 0.0031(5) 0.0004(5)
C005 0.0148(8) 0.0152(8) 0.0146(8) -0.0021(6) 0.0041(6) -0.0006(6)
C006 0.0162(8) 0.0160(8) 0.0137(8) -0.0019(6) 0.0027(6) 0.0013(6)
C007 0.0143(8) 0.0164(8) 0.0192(8) 0.0016(6) 0.0045(6) -0.0017(6)
C008 0.0187(8) 0.0160(8) 0.0133(8) 0.0003(6) 0.0050(6) 0.0018(6)
C009 0.0123(8) 0.0165(8) 0.0218(8) -0.0004(7) 0.0033(6) -0.0012(6)
C00A 0.0170(8) 0.0222(9) 0.0185(8) 0.0009(7) 0.0046(7) 0.0014(7)
C00B 0.0212(9) 0.0165(8) 0.0181(8) 0.0002(7) 0.0071(7) -0.0003(7)
C00C 0.0273(9) 0.0180(9) 0.0193(9) 0.0039(7) 0.0073(7) 0.0032(7)
C00D 0.0124(7) 0.0152(8) 0.0204(8) 0.0023(6) 0.0033(6) -0.0008(6)
C00E 0.0208(9) 0.0230(9) 0.0220(9) 0.0042(7) 0.0034(7) 0.0066(7)
C00F 0.0237(9) 0.0220(9) 0.0251(9) 0.0024(7) 0.0118(7) 0.0007(7)
C00G 0.0210(9) 0.0334(11) 0.0279(10) -0.0020(8) 0.0114(8) -0.0005(8)
C00H 0.0184(9) 0.0207(9) 0.0304(10) -0.0054(8) 0.0005(7) -0.0015(7)
C00I 0.0224(9) 0.0253(10) 0.0260(10) -0.0044(8) 0.0039(8) -0.0066(8)

loop_
_atom_type_symbol
_atom_type_description
_atom_type_scat_dispersion_real
_atom_type_scat_dispersion_imag
_atom_type_scat_source
C C 0.0181 0.0091 'International Tables Vol C Tables 4.2.6.8 and 6.1.1.4'
H H 0.0000 0.0000 'International Tables Vol C Tables 4.2.6.8 and 6.1.1.4'
N N 0.0311 0.0180 'International Tables Vol C Tables 4.2.6.8 and 6.1.1.4'
S S 0.3331 0.5567 'International Tables Vol C Tables 4.2.6.8 and 6.1.1.4'

loop_
_geom_angle_atom_site_label_1
_geom_angle_atom_site_label_2
_geom_angle_atom_site_label_3
_geom_angle
_geom_angle_site_symmetry_1
_geom_angle_site_symmetry_3
_geom_angle_publ_flag
C005 N003 C006 108.23(14) . . ?
C005 N003 C009 123.92(14) . . ?
C006 N003 C009 127.85(14) . . ?
C005 N004 C008 108.02(14) . . ?
C005 N004 C007 123.90(14) . . ?
C008 N004 C007 128.03(14) . . ?
N003 C005 N004 110.38(15) . . ?
N003 C005 C00D 124.99(15) . . ?
N004 C005 C00D 124.57(15) . . ?
C00B C006 C008 121.42(16) . . ?
C00B C006 N003 131.89(16) . . ?
C008 C006 N003 106.66(15) . . ?
N004 C007 C00I 110.22(14) . . ?
N004 C007 C00F 110.53(14) . . ?
C00I C007 C00F 114.09(15) . . ?
N004 C007 H007 107.2 . . ?
C00I C007 H007 107.2 . . ?
C00F C007 H007 107.2 . . ?
C00A C008 C006 121.59(16) . . ?
C00A C008 N004 131.73(16) . . ?
C006 C008 N004 106.67(14) . . ?
N003 C009 C00G 110.36(14) . . ?
N003 C009 C00H 110.24(14) . . ?
C00G C009 C00H 114.40(16) . . ?
N003 C009 H009 107.2 . . ?
C00G C009 H009 107.2 . . ?
C00H C009 H009 107.2 . . ?
C00E C00A C008 116.84(17) . . ?
C00E C00A H00A 121.6 . . ?
C008 C00A H00A 121.6 . . ?
C00C C00B C006 117.05(17) . . ?
C00C C00B H00B 121.5 . . ?
C006 C00B H00B 121.5 . . ?
C00B C00C C00E 121.39(17) . . ?
C00B C00C H00C 119.3 . . ?
C00E C00C H00C 119.3 . . ?
C005 C00D S002 112.86(13) . . ?
C005 C00D S001 115.38(13) . . ?
S002 C00D S001 131.76(11) . . ?
C00A C00E C00C 121.70(17) . . ?
C00A C00E H00E 119.1 . . ?
C00C C00E H00E 119.1 . . ?
C007 C00F H00D 109.5 . . ?
C007 C00F H00F 109.5 . . ?
H00D C00F H00F 109.5 . . ?
C007 C00F H00G 109.5 . . ?
H00D C00F H00G 109.5 . . ?
H00F C00F H00G 109.5 . . ?
C009 C00G H00H 109.5 . . ?
C009 C00G H00I 109.5 . . ?
H00H C00G H00I 109.5 . . ?
C009 C00G H00J 109.5 . . ?
H00H C00G H00J 109.5 . . ?
H00I C00G H00J 109.5 . . ?
C009 C00H H00K 109.5 . . ?
C009 C00H H00L 109.5 . . ?
H00K C00H H00L 109.5 . . ?
C009 C00H H00M 109.5 . . ?
H00K C00H H00M 109.5 . . ?
H00L C00H H00M 109.5 . . ?
C007 C00I H00N 109.5 . . ?
C007 C00I H00O 109.5 . . ?
H00N C00I H00O 109.5 . . ?
C007 C00I H00P 109.5 . . ?
H00N C00I H00P 109.5 . . ?
H00O C00I H00P 109.5 . . ?

loop_
_geom_bond_atom_site_label_1
_geom_bond_atom_site_label_2
_geom_bond_distance
_geom_bond_site_symmetry_2
_geom_bond_publ_flag
S001 C00D 1.6702(18) . ?
S002 C00D 1.6677(18) . ?
N003 C005 1.337(2) . ?
N003 C006 1.400(2) . ?
N003 C009 1.491(2) . ?
N004 C005 1.341(2) . ?
N004 C008 1.402(2) . ?
N004 C007 1.487(2) . ?
C005 C00D 1.485(2) . ?
C006 C00B 1.391(2) . ?
C006 C008 1.395(2) . ?
C007 C00I 1.518(2) . ?
C007 C00F 1.522(2) . ?
C007 H007 0.9800 . ?
C008 C00A 1.392(2) . ?
C009 C00G 1.519(2) . ?
C009 C00H 1.523(2) . ?
C009 H009 0.9800 . ?
C00A C00E 1.386(3) . ?
C00A H00A 0.9300 . ?
C00B C00C 1.387(3) . ?
C00B H00B 0.9300 . ?
C00C C00E 1.399(3) . ?
C00C H00C 0.9300 . ?
C00E H00E 0.9300 . ?
C00F H00D 0.9600 . ?
C00F H00F 0.9600 . ?
C00F H00G 0.9600 . ?
C00G H00H 0.9600 . ?
C00G H00I 0.9600 . ?
C00G H00J 0.9600 . ?
C00H H00K 0.9600 . ?
C00H H00L 0.9600 . ?
C00H H00M 0.9600 . ?
C00I H00N 0.9600 . ?
C00I H00O 0.9600 . ?
C00I H00P 0.9600 . ?
